data_7240407
loop_
_publ_author_name
'Kusakawa, Takumi'
'Goto, Takayuki'
'Hori, Akiko'

_publ_section_title
;
 Supramolecular association of M2+&#x22EF;\p induced by different
 electrostatic properties using naphthyl substituted \b-diketonate
 complexes (metal = Cu, Pd, Pt)
;
_journal_name_full CrystEngComm
_journal_paper_doi 10.1039/D0CE00416B
_journal_year 2020
_chemical_formula_moiety 'C23 H16 O2'
_chemical_formula_sum 'C23 H16 O2'
_chemical_formula_weight 324.36
_space_group_crystal_system orthorhombic
_space_group_IT_number 33
_space_group_name_Hall 'P 2c -2n'
_space_group_name_H-M_alt 'P n a 21'
_atom_sites_solution_hydrogens geom
_audit_creation_method 'APEX3 v2018.7-2'
_audit_update_record
;
2020-02-18 deposited with the CCDC.	2020-04-14 downloaded from the CCDC.
;
_cell_angle_alpha 90
_cell_angle_beta 90
_cell_angle_gamma 90
_cell_formula_units_Z 4
_cell_length_a 7.2918(5)
_cell_length_b 5.9870(4)
_cell_length_c 36.209(2)
_cell_measurement_reflns_used 223
_cell_measurement_temperature 100
_cell_measurement_theta_max 26.6572
_cell_measurement_theta_min 4.7161
_cell_volume 1580.74(17)
_computing_cell_refinement 'APEX3 v2018.7-2 (Bruker AXS)'
_computing_data_collection 'Bruker Instrument Service vV6.2.6'
_computing_data_reduction 'SAINT V8.38A (Bruker AXS Inc., 2017)'
_computing_molecular_graphics 'shelXle (C.B. Huebschle, rev 924)'
_computing_structure_refinement 'SHELXL-2018/3 (Sheldrick, 2018)'
_computing_structure_solution 'SHELXT 2014/5 (Sheldrick, 2014)'
_diffrn_ambient_temperature 100
_diffrn_detector_area_resol_mean 7.3910
_diffrn_measured_fraction_theta_full 0.999
_diffrn_measured_fraction_theta_max 0.999
_diffrn_measurement_device_type 'Bruker D8 Goniometer'
_diffrn_measurement_method '\f and \w scans'
_diffrn_radiation_type MoK\a
_diffrn_radiation_wavelength 0.71073
_diffrn_reflns_av_R_equivalents 0.0571
_diffrn_reflns_av_unetI/netI 0.0336
_diffrn_reflns_limit_h_max 8
_diffrn_reflns_limit_h_min -8
_diffrn_reflns_limit_k_max 7
_diffrn_reflns_limit_k_min -7
_diffrn_reflns_limit_l_max 43
_diffrn_reflns_limit_l_min -43
_diffrn_reflns_number 18478
_diffrn_reflns_theta_full 25.02
_diffrn_reflns_theta_max 25.02
_diffrn_reflns_theta_min 2.25
_exptl_absorpt_coefficient_mu 0.086
_exptl_absorpt_correction_T_max 1.00
_exptl_absorpt_correction_T_min 0.90
_exptl_absorpt_correction_type multi-scan
_exptl_absorpt_process_details
;
SADABS-2016/2 - Bruker AXS area detector scaling and absorption correction
;
_exptl_crystal_colour 'pale yellow'
_exptl_crystal_density_diffrn 1.363
_exptl_crystal_density_meas ?
_exptl_crystal_density_method 'not measured'
_exptl_crystal_description plate
_exptl_crystal_F_000 680
_exptl_crystal_size_max 0.257
_exptl_crystal_size_mid 0.157
_exptl_crystal_size_min 0.024
_refine_diff_density_max 0.650
_refine_diff_density_min -0.343
_refine_ls_abs_structure_details
;

Flack x determined using 947 quotients [(I+)-(I-)]/[(I+)+(I-)]
(Parsons, Flack and Wagner, Acta Cryst. B69 (2013) 249-259).
;
_refine_ls_abs_structure_Flack -0.3(10)
_refine_ls_extinction_coef 0.030(8)
_refine_ls_extinction_method 'SHELXL-2018/3 (Sheldrick 2018)'
_refine_ls_goodness_of_fit_ref 1.130
_refine_ls_hydrogen_treatment constr
_refine_ls_matrix_type full
_refine_ls_number_parameters 319
_refine_ls_number_reflns 2795
_refine_ls_number_restraints 379
_refine_ls_restrained_S_all 1.072
_refine_ls_R_factor_all 0.0879
_refine_ls_R_factor_gt 0.0741
_refine_ls_shift/su_max 0.002
_refine_ls_shift/su_mean 0.000
_refine_ls_structure_factor_coef Fsqd
_refine_ls_weighting_details 'w=1/[\s^2^(Fo^2^)+(0.1388P)^2^+0.5060P] where P=(Fo^2^+2Fc^2^)/3'
_refine_ls_weighting_scheme calc
_refine_ls_wR_factor_gt 0.2017
_refine_ls_wR_factor_ref 0.2197
_reflns_number_gt 2300
_reflns_number_total 2795
_reflns_threshold_expression 'I > 2\s(I)'
_cod_data_source_file d0ce00416b2.cif
_cod_data_source_block global
_cod_depositor_comments
;
The following automatic conversions were performed:

data item '_exptl_absorpt_correction_type' value 'Multi-Scan' was
changed to 'multi-scan' in accordance with the
/home/data/users/saulius/crontab/automatic-downloads/rss-feeds/RSC/lib/dictionaries/cif_core.dic
dictionary named 'cif_core.dic' version 2.4.2 last updated on
2011-04-26.

data item '_exptl_crystal_density_meas' value 'not measured' was
changed to '?' -- the value is perceived as not measured.

Automatic conversion script
Id: cif_fix_values 7556 2019-12-06 15:28:31Z antanas 
;
_cod_original_cell_volume 1580.74(18)
_cod_database_code 7240407
_shelx_shelxl_version_number 2016/6

loop_
_space_group_symop_operation_xyz
'x, y, z'
'-x, -y, z+1/2'
'x+1/2, -y+1/2, z'
'-x+1/2, y+1/2, z+1/2'

loop_
_atom_site_type_symbol
_atom_site_label
_atom_site_fract_x
_atom_site_fract_y
_atom_site_fract_z
_atom_site_U_iso_or_equiv
_atom_site_adp_type
_atom_site_calc_flag
_atom_site_refinement_flags_adp
_atom_site_refinement_flags_occupancy
_atom_site_refinement_flags_posn
_atom_site_occupancy
_atom_site_disorder_assembly
_atom_site_disorder_group
C C1A 0.576(3) 0.339(4) 0.6022(7) 0.029(4) Uani d U P . 0.51(2) A 1
H H1A 0.521672 0.194441 0.601059 0.035 Uiso calc U P R 0.51(2) A 1
C C2A 0.612(3) 0.444(4) 0.6377(5) 0.032(4) Uani d U P . 0.51(2) A 1
C C3A 0.562(2) 0.334(4) 0.6716(4) 0.036(4) Uani d U P . 0.51(2) A 1
H H3A 0.502587 0.192594 0.671143 0.044 Uiso calc U P R 0.51(2) A 1
C C4A 0.599(3) 0.434(4) 0.7033(6) 0.037(5) Uani d U P . 0.51(2) A 1
H H4A 0.56815 0.36067 0.72575 0.044 Uiso calc U P R 0.51(2) A 1
C C5A 0.685(2) 0.651(3) 0.7046(5) 0.037(4) Uani d U P . 0.51(2) A 1
H H5A 0.710939 0.717162 0.727852 0.045 Uiso calc U P R 0.51(2) A 1
C C6A 0.729(2) 0.760(3) 0.6736(4) 0.033(4) Uani d U P . 0.51(2) A 1
H H6A 0.782184 0.905042 0.674601 0.039 Uiso calc U P R 0.51(2) A 1
C C7A 0.693(2) 0.653(4) 0.6388(5) 0.025(4) Uani d U P . 0.51(2) A 1
C C8A 0.736(3) 0.755(3) 0.6059(6) 0.027(4) Uani d U P . 0.51(2) A 1
H H8A 0.787627 0.900883 0.606851 0.033 Uiso calc U P R 0.51(2) A 1
C C9A 0.708(3) 0.663(3) 0.5725(7) 0.021(4) Uani d U P . 0.51(2) A 1
H H9A 0.746422 0.737211 0.550668 0.025 Uiso calc U P R 0.51(2) A 1
C C10A 0.620(4) 0.450(4) 0.5705(8) 0.018(4) Uani d U P . 0.51(2) A 1
C C1B 0.580(4) 0.256(4) 0.6007(8) 0.041(5) Uani d U P . 0.49(2) A 2
H H1B 0.529035 0.112228 0.596765 0.049 Uiso calc U P R 0.49(2) A 2
C C2B 0.608(3) 0.343(4) 0.6377(6) 0.037(5) Uani d U P . 0.49(2) A 2
C C3B 0.554(2) 0.211(3) 0.6688(5) 0.036(4) Uani d U P . 0.49(2) A 2
H H3B 0.497252 0.069761 0.665448 0.043 Uiso calc U P R 0.49(2) A 2
C C4B 0.587(2) 0.293(4) 0.7035(5) 0.044(5) Uani d U P . 0.49(2) A 2
H H4B 0.555445 0.205568 0.724405 0.053 Uiso calc U P R 0.49(2) A 2
C C5B 0.666(3) 0.500(4) 0.7086(5) 0.033(5) Uani d U P . 0.49(2) A 2
H H5B 0.68212 0.552365 0.733115 0.04 Uiso calc U P R 0.49(2) A 2
C C6B 0.722(2) 0.631(3) 0.6804(5) 0.035(4) Uani d U P . 0.49(2) A 2
H H6B 0.783322 0.768562 0.684552 0.043 Uiso calc U P R 0.49(2) A 2
C C7B 0.682(2) 0.551(4) 0.6429(5) 0.030(4) Uani d U P . 0.49(2) A 2
C C8B 0.735(4) 0.675(4) 0.6123(9) 0.049(6) Uani d U P . 0.49(2) A 2
H H8B 0.799256 0.811926 0.615315 0.059 Uiso calc U P R 0.49(2) A 2
C C9B 0.689(4) 0.590(5) 0.5752(8) 0.043(7) Uani d U P . 0.49(2) A 2
H H9B 0.702729 0.68249 0.553974 0.052 Uiso calc U P R 0.49(2) A 2
C C10B 0.630(5) 0.386(5) 0.5722(11) 0.039(7) Uani d U P . 0.49(2) A 2
C C11 0.5979(10) 0.3176(12) 0.5335(2) 0.0313(17) Uani d . . . 1.0 . .
C C12 0.6143(7) 0.4339(10) 0.5010(2) 0.0279(13) Uani d . . . 1.0 . .
H H12 0.635819 0.590412 0.501309 0.033 Uiso calc U . R 1.0 . .
C C13 0.5986(9) 0.3181(9) 0.4666(2) 0.0229(13) Uani d . . . 1.0 . .
C C14 0.6225(9) 0.4190(10) 0.43078(17) 0.0150(13) Uani d U . . 1.0 . .
C C15 0.7042(8) 0.6370(9) 0.42652(16) 0.0159(13) Uani d U . . 1.0 . .
H H15 0.737559 0.719923 0.447862 0.019 Uiso calc U . R 1.0 . .
C C16 0.7345(7) 0.7263(8) 0.39231(18) 0.0141(12) Uani d U . . 1.0 . .
H H16 0.787768 0.870699 0.390422 0.017 Uiso calc U . R 1.0 . .
C C17 0.6890(7) 0.6102(8) 0.35989(16) 0.0095(11) Uani d U . . 1.0 . .
C C18 0.7226(8) 0.6968(9) 0.32430(16) 0.0149(13) Uani d U . . 1.0 . .
H H18 0.778268 0.839459 0.321757 0.018 Uiso calc U . R 1.0 . .
C C19 0.6758(8) 0.5774(9) 0.29324(17) 0.0176(13) Uani d U . . 1.0 . .
H H19 0.700645 0.637716 0.269492 0.021 Uiso calc U . R 1.0 . .
C C20 0.5901(8) 0.3634(10) 0.29637(17) 0.0162(12) Uani d U . . 1.0 . .
H H20 0.555291 0.282631 0.274904 0.019 Uiso calc U . R 1.0 . .
C C21 0.5588(8) 0.2763(9) 0.33098(16) 0.0111(11) Uani d U . . 1.0 . .
H H21 0.50426 0.132711 0.333056 0.013 Uiso calc U . R 1.0 . .
C C22 0.6048(7) 0.3926(8) 0.36324(16) 0.0075(11) Uani d U . . 1.0 . .
C C23 0.5743(8) 0.3037(8) 0.39880(15) 0.0092(11) Uani d U . . 1.0 . .
H H23 0.519154 0.160544 0.401009 0.011 Uiso calc U . R 1.0 . .
O O1 0.5601(8) 0.1066(8) 0.53434(14) 0.0426(16) Uani d . . . 1.0 . .
H H1 0.529327 0.063784 0.513136 0.064 Uiso calc U . R 1.0 . .
O O2 0.5622(6) 0.1041(6) 0.46690(15) 0.0290(12) Uani d . . . 1.0 . .

loop_
_atom_site_aniso_label
_atom_site_aniso_U_11
_atom_site_aniso_U_22
_atom_site_aniso_U_33
_atom_site_aniso_U_12
_atom_site_aniso_U_13
_atom_site_aniso_U_23
C1A 0.021(6) 0.034(8) 0.031(8) 0.004(7) 0.003(5) -0.009(7)
C2A 0.031(6) 0.037(8) 0.027(6) -0.002(7) 0.006(5) -0.007(7)
C3A 0.040(7) 0.038(8) 0.031(7) 0.005(6) 0.011(5) -0.003(6)
C4A 0.033(8) 0.042(10) 0.036(7) 0.001(7) 0.000(6) 0.004(7)
C5A 0.031(6) 0.049(9) 0.032(7) 0.005(6) 0.005(5) -0.006(6)
C6A 0.029(6) 0.039(8) 0.030(7) -0.003(5) 0.000(5) -0.004(6)
C7A 0.024(5) 0.037(7) 0.016(6) -0.006(6) 0.005(5) -0.001(6)
C8A 0.026(6) 0.038(8) 0.018(7) -0.006(6) 0.007(5) -0.012(6)
C9A 0.021(6) 0.027(8) 0.014(7) -0.005(6) 0.000(5) -0.015(6)
C10A 0.020(7) 0.020(9) 0.015(7) -0.001(7) -0.005(5) -0.005(7)
C1B 0.039(9) 0.045(11) 0.039(10) 0.004(10) -0.005(7) 0.006(10)
C2B 0.029(8) 0.042(10) 0.040(9) 0.000(8) -0.004(6) -0.002(9)
C3B 0.026(7) 0.041(10) 0.040(8) 0.005(7) -0.004(6) 0.004(7)
C4B 0.047(9) 0.041(10) 0.044(9) 0.007(7) -0.001(7) 0.000(7)
C5B 0.033(9) 0.046(13) 0.021(8) 0.009(8) 0.005(7) -0.002(7)
C6B 0.032(7) 0.040(10) 0.035(9) 0.002(6) 0.004(6) -0.004(7)
C7B 0.024(7) 0.027(9) 0.039(9) -0.005(7) 0.004(6) 0.005(8)
C8B 0.050(10) 0.044(11) 0.054(13) -0.003(10) -0.004(9) -0.004(10)
C9B 0.049(12) 0.061(15) 0.020(8) 0.011(12) 0.014(8) -0.002(12)
C10B 0.036(9) 0.044(14) 0.036(11) 0.021(10) 0.008(8) -0.002(11)
C11 0.021(3) 0.041(4) 0.031(4) -0.001(3) -0.002(3) 0.003(3)
C12 0.032(3) 0.030(3) 0.022(2) 0.001(2) 0.006(4) -0.006(3)
C13 0.023(3) 0.017(2) 0.029(4) 0.002(2) -0.004(3) -0.001(3)
C14 0.014(3) 0.008(2) 0.023(3) 0.004(2) 0.005(2) 0.002(2)
C15 0.015(3) 0.006(2) 0.026(3) -0.0003(19) -0.002(2) -0.009(2)
C16 0.009(2) 0.004(2) 0.029(3) 0.0001(18) 0.003(2) -0.005(2)
C17 0.006(2) 0.003(2) 0.020(3) -0.0001(17) 0.001(2) -0.0003(19)
C18 0.008(3) 0.013(2) 0.023(3) 0.0041(18) 0.004(2) 0.008(2)
C19 0.010(3) 0.026(3) 0.017(3) 0.001(2) 0.005(2) 0.009(2)
C20 0.009(3) 0.025(3) 0.015(3) 0.002(2) 0.002(2) -0.003(2)
C21 0.007(2) 0.011(2) 0.015(3) -0.0005(18) 0.001(2) -0.004(2)
C22 0.003(2) 0.002(2) 0.017(3) -0.0001(16) 0.003(2) 0.0000(19)
C23 0.009(2) 0.002(2) 0.016(3) 0.0009(17) 0.001(2) 0.003(2)
O1 0.050(4) 0.051(3) 0.027(3) -0.010(2) 0.001(2) 0.011(2)
O2 0.039(3) 0.0136(19) 0.035(3) -0.0030(16) 0.004(2) 0.008(2)

loop_
_atom_type_symbol
_atom_type_description
_atom_type_scat_dispersion_real
_atom_type_scat_dispersion_imag
_atom_type_scat_source
C C 0.0033 0.0016 'International Tables Vol C Tables 4.2.6.8 and 6.1.1.4'
H H 0.0000 0.0000 'International Tables Vol C Tables 4.2.6.8 and 6.1.1.4'
O O 0.0106 0.0060 'International Tables Vol C Tables 4.2.6.8 and 6.1.1.4'

loop_
_geom_angle_atom_site_label_1
_geom_angle_atom_site_label_2
_geom_angle_atom_site_label_3
_geom_angle_site_symmetry_1
_geom_angle_site_symmetry_3
_geom_angle
_geom_angle_publ_flag
C10A C1A C2A . . 119.(2) ?
C10A C1A H1A . . 120.4 ?
C2A C1A H1A . . 120.4 ?
C7A C2A C3A . . 119.8(19) ?
C7A C2A C1A . . 119.6(18) ?
C3A C2A C1A . . 121.(2) ?
C4A C3A C2A . . 119.(2) ?
C4A C3A H3A . . 120.6 ?
C2A C3A H3A . . 120.6 ?
C3A C4A C5A . . 121.6(19) ?
C3A C4A H4A . . 119.2 ?
C5A C4A H4A . . 119.2 ?
C6A C5A C4A . . 121.2(17) ?
C6A C5A H5A . . 119.4 ?
C4A C5A H5A . . 119.4 ?
C5A C6A C7A . . 118.2(17) ?
C5A C6A H6A . . 120.9 ?
C7A C6A H6A . . 120.9 ?
C8A C7A C2A . . 118.3(17) ?
C8A C7A C6A . . 121.3(17) ?
C2A C7A C6A . . 120.4(17) ?
C9A C8A C7A . . 124.1(18) ?
C9A C8A H8A . . 118.0 ?
C7A C8A H8A . . 118.0 ?
C8A C9A C10A . . 119.(2) ?
C8A C9A H9A . . 120.7 ?
C10A C9A H9A . . 120.7 ?
C1A C10A C9A . . 120.(2) ?
C1A C10A C11 . . 116.6(18) ?
C9A C10A C11 . . 123.(2) ?
C10B C1B C2B . . 118.(2) ?
C10B C1B H1B . . 121.1 ?
C2B C1B H1B . . 121.1 ?
C7B C2B C3B . . 120.0(19) ?
C7B C2B C1B . . 120.(2) ?
C3B C2B C1B . . 119.6(19) ?
C4B C3B C2B . . 118.5(18) ?
C4B C3B H3B . . 120.8 ?
C2B C3B H3B . . 120.8 ?
C3B C4B C5B . . 121.2(18) ?
C3B C4B H4B . . 119.4 ?
C5B C4B H4B . . 119.4 ?
C6B C5B C4B . . 123.2(19) ?
C6B C5B H5B . . 118.4 ?
C4B C5B H5B . . 118.4 ?
C5B C6B C7B . . 116.6(18) ?
C5B C6B H6B . . 121.7 ?
C7B C6B H6B . . 121.7 ?
C8B C7B C2B . . 119.(2) ?
C8B C7B C6B . . 120.(2) ?
C2B C7B C6B . . 120.3(18) ?
C7B C8B C9B . . 119.(2) ?
C7B C8B H8B . . 120.7 ?
C9B C8B H8B . . 120.7 ?
C10B C9B C8B . . 118.(3) ?
C10B C9B H9B . . 120.9 ?
C8B C9B H9B . . 120.9 ?
C9B C10B C1B . . 125.(3) ?
C9B C10B C11 . . 113.(3) ?
C1B C10B C11 . . 122.(3) ?
O1 C11 C12 . . 122.3(7) ?
O1 C11 C10B . . 106.4(14) ?
C12 C11 C10B . . 131.1(14) ?
O1 C11 C10A . . 119.7(11) ?
C12 C11 C10A . . 118.0(12) ?
C11 C12 C13 . . 119.6(5) ?
C11 C12 H12 . . 120.2 ?
C13 C12 H12 . . 120.2 ?
O2 C13 C12 . . 119.0(7) ?
O2 C13 C14 . . 116.2(6) ?
C12 C13 C14 . . 124.8(5) ?
C23 C14 C13 . . 120.6(5) ?
C23 C14 C15 . . 117.6(5) ?
C13 C14 C15 . . 121.7(5) ?
C16 C15 C14 . . 121.2(5) ?
C16 C15 H15 . . 119.4 ?
C14 C15 H15 . . 119.4 ?
C15 C16 C17 . . 121.7(4) ?
C15 C16 H16 . . 119.1 ?
C17 C16 H16 . . 119.1 ?
C16 C17 C18 . . 122.7(4) ?
C16 C17 C22 . . 118.5(5) ?
C18 C17 C22 . . 118.8(5) ?
C19 C18 C17 . . 120.8(5) ?
C19 C18 H18 . . 119.6 ?
C17 C18 H18 . . 119.6 ?
C18 C19 C20 . . 120.6(6) ?
C18 C19 H19 . . 119.7 ?
C20 C19 H19 . . 119.7 ?
C21 C20 C19 . . 119.0(6) ?
C21 C20 H20 . . 120.5 ?
C19 C20 H20 . . 120.5 ?
C20 C21 C22 . . 122.1(5) ?
C20 C21 H21 . . 119.0 ?
C22 C21 H21 . . 119.0 ?
C21 C22 C23 . . 122.4(4) ?
C21 C22 C17 . . 118.7(5) ?
C23 C22 C17 . . 118.9(5) ?
C14 C23 C22 . . 122.1(5) ?
C14 C23 H23 . . 118.9 ?
C22 C23 H23 . . 118.9 ?
C11 O1 H1 . . 109.5 ?

loop_
_geom_bond_atom_site_label_1
_geom_bond_atom_site_label_2
_geom_bond_site_symmetry_2
_geom_bond_distance
_geom_bond_publ_flag
C1A C10A . 1.36(4) ?
C1A C2A . 1.45(3) ?
C1A H1A . 0.95 ?
C2A C7A . 1.39(3) ?
C2A C3A . 1.44(3) ?
C3A C4A . 1.32(3) ?
C3A H3A . 0.95 ?
C4A C5A . 1.45(3) ?
C4A H4A . 0.95 ?
C5A C6A . 1.34(2) ?
C5A H5A . 0.95 ?
C6A C7A . 1.44(2) ?
C6A H6A . 0.95 ?
C7A C8A . 1.37(3) ?
C8A C9A . 1.35(3) ?
C8A H8A . 0.95 ?
C9A C10A . 1.43(3) ?
C9A H9A . 0.95 ?
C10A C11 . 1.57(3) ?
C1B C10B . 1.34(4) ?
C1B C2B . 1.45(3) ?
C1B H1B . 0.95 ?
C2B C7B . 1.37(3) ?
C2B C3B . 1.43(3) ?
C3B C4B . 1.37(3) ?
C3B H3B . 0.95 ?
C4B C5B . 1.38(3) ?
C4B H4B . 0.95 ?
C5B C6B . 1.35(3) ?
C5B H5B . 0.95 ?
C6B C7B . 1.47(3) ?
C6B H6B . 0.95 ?
C7B C8B . 1.39(3) ?
C8B C9B . 1.48(4) ?
C8B H8B . 0.95 ?
C9B C10B . 1.30(4) ?
C9B H9B . 0.95 ?
C10B C11 . 1.48(4) ?
C11 O1 . 1.293(9) ?
C11 C12 . 1.373(11) ?
C12 C13 . 1.429(10) ?
C12 H12 . 0.95 ?
C13 O2 . 1.309(6) ?
C13 C14 . 1.441(9) ?
C14 C23 . 1.393(8) ?
C14 C15 . 1.443(8) ?
C15 C16 . 1.367(9) ?
C15 H15 . 0.95 ?
C16 C17 . 1.404(8) ?
C16 H16 . 0.95 ?
C17 C18 . 1.411(8) ?
C17 C22 . 1.445(6) ?
C18 C19 . 1.376(9) ?
C18 H18 . 0.95 ?
C19 C20 . 1.430(8) ?
C19 H19 . 0.95 ?
C20 C21 . 1.376(9) ?
C20 H20 . 0.95 ?
C21 C22 . 1.401(8) ?
C21 H21 . 0.95 ?
C22 C23 . 1.411(8) ?
C23 H23 . 0.95 ?
O1 H1 . 0.84 ?
